data_4510155
loop_
_publ_author_name
'de Groot, Joshua'
'Gojdas, Kyle'
'Unruh, Daniel K.'
'Forbes, Tori Z.'

_publ_section_title
;
 Use of Charge-Assisted Hydrogen Bonding in the Supramolecular Assembly of
 Hybrid Uranyl Materials
;
_journal_issue 3
_journal_name_full 'Crystal Growth &amp; Design'
_journal_page_first 1357
_journal_paper_doi 10.1021/cg401849r
_journal_volume 14
_journal_year 2014
_chemical_formula_sum 'C8 H20 N5 O39 U5'
_chemical_formula_weight 2000.44
_chemical_name_systematic
;
 ?
;
_space_group_IT_number 14
_symmetry_cell_setting monoclinic
_symmetry_Int_Tables_number 14
_symmetry_space_group_name_Hall '-P 2ybc'
_symmetry_space_group_name_H-M 'P 1 21/c 1'
_atom_sites_solution_hydrogens mixed
_audit_creation_date 2013-09-26T16:51:42-00:00
_audit_creation_method 'WinGX routine CIF_UPDATE'
_cell_angle_alpha 90
_cell_angle_beta 114.569(4)
_cell_angle_gamma 90
_cell_formula_units_Z 4
_cell_length_a 15.1783(12)
_cell_length_b 13.5727(10)
_cell_length_c 21.9418(13)
_cell_measurement_reflns_used 9838
_cell_measurement_temperature 210(2)
_cell_measurement_theta_max 28.44
_cell_measurement_theta_min 2.47
_cell_volume 4111.0(5)
_computing_cell_refinement 'APEX2 (Bruker AXS, 2006)'
_computing_data_collection 'Collect (Nonius BV, 1997-2000)'
_computing_data_reduction 'APEX2 (Bruker AXS, 2006)'
_computing_molecular_graphics 'CrystalMaker v2.5.0'
_computing_publication_material 'Bruker SHELXTL'
_computing_structure_refinement 'SHELXL-2013 (Sheldrick, 2013)'
_computing_structure_solution 'SHELXS-97 (Sheldrick, 2008)'
_diffrn_ambient_temperature 210(2)
_diffrn_measured_fraction_theta_full 0.999
_diffrn_measured_fraction_theta_max 0.995
_diffrn_measurement_device_type KappaCCD
_diffrn_measurement_method 'CCD phi and omega scans'
_diffrn_radiation_type MoK\a
_diffrn_radiation_wavelength 0.71073
_diffrn_reflns_av_R_equivalents 0.0356
_diffrn_reflns_Laue_measured_fraction_full 0.999
_diffrn_reflns_Laue_measured_fraction_max 0.995
_diffrn_reflns_limit_h_max 20
_diffrn_reflns_limit_h_min -20
_diffrn_reflns_limit_k_max 18
_diffrn_reflns_limit_k_min -18
_diffrn_reflns_limit_l_max 29
_diffrn_reflns_limit_l_min -29
_diffrn_reflns_number 63202
_diffrn_reflns_point_group_measured_fraction_full 0.999
_diffrn_reflns_point_group_measured_fraction_max 0.995
_diffrn_reflns_theta_full 25.242
_diffrn_reflns_theta_max 28.461
_diffrn_reflns_theta_min 1.475
_diffrn_source 'sealed tube'
_exptl_absorpt_coefficient_mu 19.749
_exptl_absorpt_correction_T_max 0.7457
_exptl_absorpt_correction_T_min 0.4446
_exptl_absorpt_correction_type multi-scan
_exptl_absorpt_process_details SADABS
_exptl_crystal_colour yellow
_exptl_crystal_density_diffrn 3.232
_exptl_crystal_description trapezoid
_exptl_crystal_F_000 3500
_exptl_crystal_size_max 0.12
_exptl_crystal_size_mid 0.04
_exptl_crystal_size_min 0.03
_refine_diff_density_max 1.914
_refine_diff_density_min -1.21
_refine_diff_density_rms 0.23
_refine_ls_extinction_method none
_refine_ls_goodness_of_fit_ref 1.05
_refine_ls_hydrogen_treatment constr
_refine_ls_matrix_type full
_refine_ls_number_parameters 458
_refine_ls_number_reflns 10334
_refine_ls_number_restraints 0
_refine_ls_restrained_S_all 1.05
_refine_ls_R_factor_all 0.0366
_refine_ls_R_factor_gt 0.0246
_refine_ls_shift/su_max 0.001
_refine_ls_shift/su_mean 0
_refine_ls_structure_factor_coef Fsqd
_refine_ls_weighting_details 'w=1/[\s^2^(Fo^2^)+(0.0202P)^2^+32.1591P] where P=(Fo^2^+2Fc^2^)/3'
_refine_ls_weighting_scheme calc
_refine_ls_wR_factor_gt 0.0538
_refine_ls_wR_factor_ref 0.0583
_reflns_number_gt 8622
_reflns_number_total 10334
_reflns_threshold_expression 'I > 2\s(I)'
_cod_data_source_file cg401849r_si_003.cif
_cod_data_source_block p21n
_cod_original_sg_symbol_H-M 'P 21/c'
_cod_database_code 4510155

loop_
_symmetry_equiv_pos_as_xyz
'x, y, z'
'-x, y+1/2, -z+1/2'
'-x, -y, -z'
'x, -y-1/2, z-1/2'

loop_
_atom_site_label
_atom_site_type_symbol
_atom_site_fract_x
_atom_site_fract_y
_atom_site_fract_z
_atom_site_U_iso_or_equiv
_atom_site_adp_type
_atom_site_occupancy
_atom_site_calc_flag
U1 U -0.20752(2) 0.05515(2) -0.14688(2) 0.01148(5) Uani 1 d
U2 U -0.40186(2) -0.08757(2) -0.48058(2) 0.01159(5) Uani 1 d
U3 U 0.01431(2) -0.10246(2) -0.05155(2) 0.01248(5) Uani 1 d
U4 U -0.18400(2) -0.13576(2) -0.27045(2) 0.01276(5) Uani 1 d
U5 U -0.40717(2) 0.02964(2) -0.32318(2) 0.01067(5) Uani 1 d
O1 O -0.3434(3) -0.1193(3) -0.36079(18) 0.0139(8) Uani 1 d
O2 O -0.2778(3) -0.0444(3) -0.23786(19) 0.0143(8) Uani 1 d
O3 O -0.0854(3) -0.0558(3) -0.16543(19) 0.0158(9) Uani 1 d
O4 O -0.4823(3) -0.1691(3) -0.6597(2) 0.0212(9) Uani 1 d
O5 O -0.3635(3) 0.1150(3) -0.21904(19) 0.0163(9) Uani 1 d
O6 O -0.0588(3) 0.0506(3) -0.05464(18) 0.0141(8) Uani 1 d
O7 O -0.1587(3) 0.1424(3) -0.1858(2) 0.0193(9) Uani 1 d
O8 O 0.0388(3) -0.2264(4) -0.1241(2) 0.0273(11) Uani 1 d
O9 O -0.4877(3) 0.0030(3) -0.43570(19) 0.0156(8) Uani 1 d
O10 O -0.2592(3) -0.0245(3) -0.1051(2) 0.0199(9) Uani 1 d
O11 O -0.1739(3) -0.2399(4) -0.3545(2) 0.0281(11) Uani 1 d
O12 O -0.3113(3) 0.0066(3) -0.4600(2) 0.0219(10) Uani 1 d
O13 O -0.2158(3) -0.2407(3) -0.2336(2) 0.0226(10) Uani 1 d
O14 O -0.0181(3) -0.1975(4) -0.2333(2) 0.0257(11) Uani 1 d
O15 O -0.3261(3) 0.1101(3) -0.3388(2) 0.0174(9) Uani 1 d
O16 O -0.4898(3) -0.0461(3) -0.3053(2) 0.0179(9) Uani 1 d
O17 O -0.1489(3) -0.0359(3) -0.3081(2) 0.0232(10) Uani 1 d
O18 O -0.0899(3) -0.1668(3) -0.0551(2) 0.0205(9) Uani 1 d
O19 O -0.3525(3) -0.1108(4) -0.5750(2) 0.0260(11) Uani 1 d
O20 O -0.4862(3) -0.1884(3) -0.5008(2) 0.0219(10) Uani 1 d
O21 O -0.2386(3) 0.1916(3) -0.0874(2) 0.0254(10) Uani 1 d
O22 O -0.0990(3) 0.2512(4) -0.0125(2) 0.0297(11) Uani 1 d
O23 O 0.1172(3) -0.0429(3) -0.0546(2) 0.0233(10) Uani 1 d
O24 O -0.2894(4) -0.2221(4) -0.4577(2) 0.0334(13) Uani 1 d
O25 O 0.5389(4) -0.2547(4) -0.3348(3) 0.0353(12) Uani 1 d
O26 O 0.5405(6) -0.4036(5) -0.3023(4) 0.075(2) Uani 1 d
O27 O 0.5984(5) -0.3693(5) -0.3740(3) 0.0585(18) Uani 1 d
OW1 O 0.4762(4) -0.0976(4) -0.1608(3) 0.0388(13) Uiso 1 d
OW2 O 0.3319(4) -0.2473(4) -0.0117(3) 0.0462(14) Uiso 1 d
OW3 O 0.3502(4) -0.1901(4) -0.2733(3) 0.0446(14) Uiso 1 d
OW4 O -0.3289(5) -0.5436(5) -0.5010(3) 0.0562(17) Uiso 1 d
OW5 O 0.5251(5) -0.0960(5) -0.0255(3) 0.0530(16) Uiso 1 d
OW6 O -0.0520(4) -0.4592(4) -0.2983(3) 0.0438(14) Uiso 1 d
OW7 O 0.0263(5) -0.1407(6) -0.3419(4) 0.071(2) Uiso 1 d
OW8 O 0.2491(6) -0.0082(7) -0.1387(4) 0.084(2) Uiso 1 d
OW9 O 0.2070(8) -0.0905(9) -0.2667(6) 0.125(4) Uiso 1 d
OW10 O 0.0540(9) -0.4604(10) -0.0833(6) 0.154(5) Uiso 1 d
OW11 O -0.1349(13) -0.0984(14) -0.5158(9) 0.220(7) Uiso 1 d
OW12 O -0.1430(12) -0.4061(13) -0.1431(8) 0.082(5) Uiso 0.5 d
OW13 O -0.1027(12) -0.4220(13) -0.1938(8) 0.085(5) Uiso 0.5 d
N1 N 0.1796(4) -0.3444(4) -0.1207(3) 0.0267(13) Uani 1 d
H1A H 0.2271 -0.3781 -0.1249 0.032 Uiso 1 d
H1B H 0.1405 -0.3859 -0.1124 0.032 Uiso 1 d
H1C H 0.2048 -0.3018 -0.087 0.032 Uiso 1 d
N2 N -0.3847(4) -0.3094(4) -0.6927(2) 0.0209(11) Uani 1 d
H2A H -0.3443 -0.3527 -0.6979 0.025 Uiso 1 d
H2B H -0.4122 -0.2734 -0.7298 0.025 Uiso 1 d
H2C H -0.4304 -0.3414 -0.6851 0.025 Uiso 1 d
N3 N -0.0510(4) -0.3244(5) -0.3977(3) 0.0272(13) Uani 1 d
H3A H -0.0196 -0.3575 -0.4176 0.033 Uiso 1 d
H3B H -0.0499 -0.3588 -0.3629 0.033 Uiso 1 d
H3C H -0.0224 -0.2664 -0.3836 0.033 Uiso 1 d
N4 N -0.3344(5) 0.3625(6) -0.0999(3) 0.053(2) Uani 1 d
H4A H -0.3567 0.424 -0.1049 0.064 Uiso 1 d
H4B H -0.3511 0.335 -0.14 0.064 Uiso 1 d
H4C H -0.3597 0.3279 -0.0766 0.064 Uiso 1 d
C1 C 0.0420(4) -0.2333(5) -0.1796(3) 0.0176(12) Uani 1 d
C2 C -0.2095(5) -0.2519(5) -0.4162(3) 0.0208(13) Uani 1 d
C3 C -0.1856(5) 0.2603(5) -0.0540(3) 0.0236(14) Uani 1 d
C4 C -0.3941(4) -0.1696(5) -0.6229(3) 0.0171(12) Uani 1 d
C5 C -0.2276(6) 0.3633(6) -0.0636(4) 0.0365(19) Uani 1 d
H5A H -0.2095 0.3943 -0.0196 0.044 Uiso 1 calc
H5B H -0.2001 0.4029 -0.0887 0.044 Uiso 1 calc
C6 C -0.1523(5) -0.3086(6) -0.4458(3) 0.0313(18) Uani 1 d
H6A H -0.1833 -0.3726 -0.4614 0.038 Uiso 1 calc
H6B H -0.153 -0.2727 -0.4848 0.038 Uiso 1 calc
C7 C 0.1242(5) -0.2905(6) -0.1832(3) 0.0346(19) Uani 1 d
H7A H 0.0984 -0.3374 -0.2205 0.042 Uiso 1 calc
H7B H 0.1675 -0.2452 -0.1923 0.042 Uiso 1 calc
C8 C -0.3306(5) -0.2445(5) -0.6356(3) 0.0265(15) Uani 1 d
H8A H -0.28 -0.2102 -0.6441 0.032 Uiso 1 calc
H8B H -0.2988 -0.2849 -0.5953 0.032 Uiso 1 calc
N5 N 0.5577(5) -0.3432(5) -0.3387(3) 0.0306(14) Uani 1 d

loop_
_atom_site_aniso_label
_atom_site_aniso_U_11
_atom_site_aniso_U_22
_atom_site_aniso_U_33
_atom_site_aniso_U_23
_atom_site_aniso_U_13
_atom_site_aniso_U_12
U1 0.01042(10) 0.01360(11) 0.00755(9) -0.00067(8) 0.00089(7) 0.00098(8)
U2 0.01011(10) 0.01421(11) 0.00777(9) -0.00110(8) 0.00106(7) 0.00241(8)
U3 0.01115(10) 0.01588(11) 0.00839(9) 0.00015(8) 0.00206(8) 0.00165(8)
U4 0.01307(10) 0.01510(11) 0.00812(9) 0.00021(8) 0.00244(8) 0.00427(8)
U5 0.00965(9) 0.01260(10) 0.00744(9) -0.00076(8) 0.00125(7) 0.00104(8)
O1 0.016(2) 0.013(2) 0.0087(18) -0.0021(16) 0.0012(15) 0.0028(16)
O2 0.0133(19) 0.017(2) 0.0101(18) -0.0040(16) 0.0027(15) 0.0025(16)
O3 0.013(2) 0.020(2) 0.0122(19) -0.0025(17) 0.0032(16) 0.0030(17)
O4 0.016(2) 0.022(2) 0.020(2) -0.0018(18) 0.0017(18) 0.0071(18)
O5 0.0110(19) 0.023(2) 0.0099(19) -0.0027(17) -0.0010(15) 0.0031(17)
O6 0.015(2) 0.017(2) 0.0074(18) 0.0022(16) 0.0015(15) 0.0021(16)
O7 0.019(2) 0.022(2) 0.013(2) 0.0011(18) 0.0032(17) -0.0017(18)
O8 0.036(3) 0.029(3) 0.017(2) 0.004(2) 0.011(2) 0.017(2)
O9 0.017(2) 0.017(2) 0.0090(18) -0.0006(16) 0.0020(16) 0.0073(17)
O10 0.019(2) 0.023(2) 0.016(2) 0.0028(18) 0.0060(17) -0.0017(18)
O11 0.027(2) 0.037(3) 0.016(2) -0.008(2) 0.0047(19) 0.013(2)
O12 0.021(2) 0.027(3) 0.015(2) -0.0051(19) 0.0047(18) -0.0055(19)
O13 0.029(2) 0.018(2) 0.023(2) 0.0027(19) 0.0122(19) 0.0038(19)
O14 0.020(2) 0.038(3) 0.014(2) 0.001(2) 0.0020(18) 0.013(2)
O15 0.016(2) 0.019(2) 0.016(2) 0.0011(17) 0.0054(17) -0.0020(17)
O16 0.016(2) 0.022(2) 0.015(2) -0.0002(17) 0.0048(17) -0.0001(17)
O17 0.021(2) 0.027(3) 0.016(2) 0.0038(19) 0.0030(18) 0.0034(19)
O18 0.020(2) 0.024(2) 0.018(2) -0.0024(18) 0.0077(18) -0.0039(18)
O19 0.025(2) 0.036(3) 0.016(2) -0.010(2) 0.0081(19) 0.001(2)
O20 0.021(2) 0.022(2) 0.019(2) 0.0000(19) 0.0038(18) -0.0006(19)
O21 0.026(2) 0.025(3) 0.020(2) -0.008(2) 0.0037(19) 0.008(2)
O22 0.029(3) 0.026(3) 0.021(2) 0.001(2) -0.003(2) 0.006(2)
O23 0.018(2) 0.028(3) 0.024(2) 0.002(2) 0.0088(19) 0.0002(19)
O24 0.034(3) 0.044(3) 0.018(2) -0.001(2) 0.007(2) 0.027(2)
O25 0.044(3) 0.020(3) 0.044(3) -0.003(2) 0.020(3) -0.003(2)
O26 0.136(7) 0.029(3) 0.115(6) 0.023(4) 0.106(6) 0.015(4)
O27 0.089(5) 0.054(4) 0.060(4) 0.007(3) 0.058(4) 0.016(4)
N1 0.026(3) 0.032(3) 0.020(3) 0.000(2) 0.007(2) 0.015(3)
N2 0.025(3) 0.020(3) 0.017(3) 0.001(2) 0.008(2) 0.006(2)
N3 0.024(3) 0.031(3) 0.026(3) -0.002(3) 0.010(2) 0.010(3)
N4 0.052(5) 0.046(5) 0.041(4) -0.004(3) -0.002(3) 0.034(4)
C1 0.013(3) 0.024(3) 0.014(3) -0.004(2) 0.003(2) 0.001(2)
C2 0.025(3) 0.021(3) 0.017(3) 0.001(3) 0.010(3) 0.011(3)
C3 0.036(4) 0.020(3) 0.008(3) -0.001(2) 0.003(3) 0.007(3)
C4 0.019(3) 0.019(3) 0.011(3) 0.004(2) 0.005(2) 0.003(2)
C5 0.046(5) 0.027(4) 0.021(3) -0.001(3) -0.002(3) 0.015(3)
C6 0.027(4) 0.046(5) 0.017(3) -0.006(3) 0.005(3) 0.025(3)
C7 0.029(4) 0.057(5) 0.021(3) 0.013(3) 0.013(3) 0.025(4)
C8 0.016(3) 0.034(4) 0.024(3) -0.012(3) 0.003(3) 0.004(3)
N5 0.041(4) 0.028(3) 0.030(3) -0.001(3) 0.021(3) 0.000(3)

loop_
_atom_type_symbol
_atom_type_description
_atom_type_scat_dispersion_real
_atom_type_scat_dispersion_imag
_atom_type_scat_source
C C 0.0033 0.0016 'International Tables Vol C Tables 4.2.6.8 and 6.1.1.4'
H H 0 0 'International Tables Vol C Tables 4.2.6.8 and 6.1.1.4'
N N 0.0061 0.0033 'International Tables Vol C Tables 4.2.6.8 and 6.1.1.4'
O O 0.0106 0.006 'International Tables Vol C Tables 4.2.6.8 and 6.1.1.4'
U U -9.6767 9.6646 'International Tables Vol C Tables 4.2.6.8 and 6.1.1.4'

loop_
_geom_angle_atom_site_label_1
_geom_angle_atom_site_label_2
_geom_angle_atom_site_label_3
_geom_angle
_geom_angle_site_symmetry_1
_geom_angle_site_symmetry_3
O7 U1 O10 175.6(2) . .
O7 U1 O2 96.31(17) . .
O10 U1 O2 86.88(17) . .
O7 U1 O6 89.34(16) . .
O10 U1 O6 90.68(16) . .
O2 U1 O6 132.83(14) . .
O7 U1 O5 87.20(17) . .
O10 U1 O5 91.15(17) . .
O2 U1 O5 69.19(14) . .
O6 U1 O5 157.98(14) . .
O7 U1 O21 87.92(18) . .
O10 U1 O21 87.75(18) . .
O2 U1 O21 143.25(14) . .
O6 U1 O21 83.53(14) . .
O5 U1 O21 74.61(14) . .
O7 U1 O3 80.90(17) . .
O10 U1 O3 103.12(17) . .
O2 U1 O3 67.42(13) . .
O6 U1 O3 67.38(13) . .
O5 U1 O3 133.18(13) . .
O21 U1 O3 148.78(14) . .
O7 U1 U3 100.80(13) . .
O10 U1 U3 81.68(14) . .
O2 U1 U3 97.69(10) . .
O6 U1 U3 35.66(10) . .
O5 U1 U3 165.49(10) . .
O21 U1 U3 117.41(10) . .
O3 U1 U3 38.59(9) . .
O7 U1 U5 83.55(13) . .
O10 U1 U5 97.57(13) . .
O2 U1 U5 33.94(10) . .
O6 U1 U5 163.04(10) . .
O5 U1 U5 37.23(10) . .
O21 U1 U5 111.46(10) . .
O3 U1 U5 96.22(8) . .
U3 U1 U5 131.031(8) . .
O7 U1 U4 86.07(14) . .
O10 U1 U4 98.15(14) . .
O2 U1 U4 30.08(10) . .
O6 U1 U4 104.65(10) . .
O5 U1 U4 96.81(10) . .
O21 U1 U4 169.76(11) . .
O3 U1 U4 37.63(9) . .
U3 U1 U4 71.948(7) . .
U5 U1 U4 59.623(6) . .
O12 U2 O20 175.9(2) . .
O12 U2 O9 94.32(18) . 3_454
O20 U2 O9 88.51(18) . 3_454
O12 U2 O9 91.34(18) . .
O20 U2 O9 92.34(18) . .
O9 U2 O9 73.14(15) 3_454 .
O12 U2 O24 94.9(2) . .
O20 U2 O24 81.1(2) . .
O9 U2 O24 142.18(15) 3_454 .
O9 U2 O24 143.04(15) . .
O12 U2 O1 87.58(16) . .
O20 U2 O1 91.99(17) . .
O9 U2 O1 142.52(14) 3_454 .
O9 U2 O1 69.40(13) . .
O24 U2 O1 74.51(14) . .
O12 U2 O19 80.51(17) . .
O20 U2 O19 97.30(18) . .
O9 U2 O19 76.30(15) 3_454 .
O9 U2 O19 147.64(15) . .
O24 U2 O19 69.22(16) . .
O1 U2 O19 140.49(14) . .
O12 U2 U2 93.49(15) . 3_454
O20 U2 U2 90.56(14) . 3_454
O9 U2 U2 37.21(10) 3_454 3_454
O9 U2 U2 35.93(9) . 3_454
O24 U2 U2 171.60(14) . 3_454
O1 U2 U2 105.32(9) . 3_454
O19 U2 U2 112.86(11) . 3_454
O12 U2 U5 77.22(14) . .
O20 U2 U5 105.01(14) . .
O9 U2 U5 103.85(10) 3_454 .
O9 U2 U5 32.99(9) . .
O24 U2 U5 113.96(11) . .
O1 U2 U5 40.21(9) . .
O19 U2 U5 157.69(11) . .
U2 U2 U5 67.460(8) 3_454 .
O18 U3 O23 175.1(2) . .
O18 U3 O6 94.42(17) . 3
O23 U3 O6 90.41(18) . 3
O18 U3 O6 91.85(18) . .
O23 U3 O6 90.47(18) . .
O6 U3 O6 71.77(15) 3 .
O18 U3 O3 85.41(17) . .
O23 U3 O3 91.36(17) . .
O6 U3 O3 141.30(14) 3 .
O6 U3 O3 69.56(13) . .
O18 U3 O8 90.40(18) . .
O23 U3 O8 85.11(19) . .
O6 U3 O8 145.71(14) 3 .
O6 U3 O8 142.06(14) . .
O3 U3 O8 72.89(14) . .
O18 U3 O22 82.41(18) . 3
O23 U3 O22 97.72(19) . 3
O6 U3 O22 78.89(15) 3 3
O6 U3 O22 149.58(14) . 3
O3 U3 O22 138.91(14) . 3
O8 U3 O22 68.14(15) . 3
O18 U3 U3 93.84(14) . 3
O23 U3 U3 90.55(15) . 3
O6 U3 U3 36.70(10) 3 3
O6 U3 U3 35.08(9) . 3
O3 U3 U3 104.62(10) . 3
O8 U3 U3 174.91(12) . 3
O22 U3 U3 115.21(11) 3 3
O18 U3 U1 71.58(14) . .
O23 U3 U1 108.24(14) . .
O6 U3 U1 102.08(10) 3 .
O6 U3 U1 35.33(9) . .
O3 U3 U1 41.35(9) . .
O8 U3 U1 111.62(10) . .
O22 U3 U1 153.98(12) 3 .
U3 U3 U1 67.247(8) 3 .
O17 U4 O13 177.2(2) . .
O17 U4 O2 94.56(18) . .
O13 U4 O2 88.25(18) . .
O17 U4 O11 87.99(19) . .
O13 U4 O11 89.65(19) . .
O2 U4 O11 147.03(14) . .
O17 U4 O1 86.55(17) . .
O13 U4 O1 94.43(17) . .
O2 U4 O1 69.81(13) . .
O11 U4 O1 77.56(14) . .
O17 U4 O3 85.07(17) . .
O13 U4 O3 95.88(17) . .
O2 U4 O3 70.63(13) . .
O11 U4 O3 142.26(14) . .
O1 U4 O3 138.66(13) . .
O17 U4 O14 87.16(18) . .
O13 U4 O14 90.61(18) . .
O2 U4 O14 142.41(14) . .
O11 U4 O14 70.50(15) . .
O1 U4 O14 147.63(14) . .
O3 U4 O14 72.13(14) . .
O17 U4 U5 79.09(14) . .
O13 U4 U5 103.36(14) . .
O2 U4 U5 33.08(10) . .
O11 U4 U5 116.70(11) . .
O1 U4 U5 40.37(9) . .
O3 U4 U5 98.29(9) . .
O14 U4 U5 163.98(12) . .
O17 U4 U1 86.99(15) . .
O13 U4 U1 95.45(14) . .
O2 U4 U1 30.92(10) . .
O11 U4 U1 174.18(12) . .
O1 U4 U1 99.20(9) . .
O3 U4 U1 40.01(9) . .
O14 U4 U1 112.14(10) . .
U5 U4 U1 59.377(6) . .
O15 U5 O16 177.12(19) . .
O15 U5 O9 89.51(17) . .
O16 U5 O9 92.12(17) . .
O15 U5 O2 90.02(16) . .
O16 U5 O2 90.53(17) . .
O9 U5 O2 134.58(14) . .
O15 U5 O5 87.00(17) . .
O16 U5 O5 90.58(16) . .
O9 U5 O5 156.80(14) . .
O2 U5 O5 68.39(13) . .
O15 U5 O4 88.88(17) . 3_454
O16 U5 O4 88.85(17) . 3_454
O9 U5 O4 86.10(14) . 3_454
O2 U5 O4 139.29(14) . 3_454
O5 U5 O4 70.91(14) . 3_454
O15 U5 O1 92.23(17) . .
O16 U5 O1 90.58(17) . .
O9 U5 O1 67.99(13) . .
O2 U5 O1 66.65(13) . .
O5 U5 O1 135.04(13) . .
O4 U5 O1 154.05(13) 3_454 .
O15 U5 U1 79.53(13) . .
O16 U5 U1 99.44(13) . .
O9 U5 U1 162.69(10) . .
O2 U5 U1 33.45(10) . .
O5 U5 U1 36.89(9) . .
O4 U5 U1 106.84(10) 3_454 .
O1 U5 U1 98.84(8) . .
O15 U5 U4 79.76(13) . .
O16 U5 U4 102.12(13) . .
O9 U5 U4 104.08(10) . .
O2 U5 U4 31.71(10) . .
O5 U5 U4 97.85(9) . .
O4 U5 U4 164.56(10) 3_454 .
O1 U5 U4 38.38(8) . .
U1 U5 U4 61.000(6) . .
O15 U5 U2 78.84(13) . .
O16 U5 U2 103.79(13) . .
O9 U5 U2 33.11(10) . .
O2 U5 U2 102.77(10) . .
O5 U5 U2 163.44(10) . .
O4 U5 U2 116.86(10) 3_454 .
O1 U5 U2 38.59(8) . .
U1 U5 U2 130.285(8) . .
U4 U5 U2 71.391(7) . .
U4 O1 U2 133.77(17) . .
U4 O1 U5 101.25(13) . .
U2 O1 U5 101.20(14) . .
U4 O2 U1 119.00(17) . .
U4 O2 U5 115.21(16) . .
U1 O2 U5 112.60(17) . .
U3 O3 U4 138.03(19) . .
U3 O3 U1 100.07(14) . .
U4 O3 U1 102.36(14) . .
C4 O4 U5 125.9(4) . 3_454
U1 O5 U5 105.88(15) . .
U3 O6 U1 131.10(18) 3 .
U3 O6 U3 108.23(15) 3 .
U1 O6 U3 109.02(16) . .
C1 O8 U3 140.1(4) . .
U2 O9 U5 133.86(19) 3_454 .
U2 O9 U2 106.86(15) 3_454 .
U5 O9 U2 113.90(16) . .
C2 O11 U4 141.6(4) . .
C1 O14 U4 133.8(4) . .
C4 O19 U2 123.6(4) . .
C3 O21 U1 131.5(4) . .
C3 O22 U3 128.9(5) . 3
C2 O24 U2 142.3(4) . .
C7 N1 H1A 109.4 . .
C7 N1 H1B 109.5 . .
H1A N1 H1B 109.5 . .
C7 N1 H1C 109.5 . .
H1A N1 H1C 109.5 . .
H1B N1 H1C 109.5 . .
C8 N2 H2A 109.4 . .
C8 N2 H2B 109.5 . .
H2A N2 H2B 109.5 . .
C8 N2 H2C 109.5 . .
H2A N2 H2C 109.5 . .
H2B N2 H2C 109.5 . .
C6 N3 H3A 109.5 . .
C6 N3 H3B 109.4 . .
H3A N3 H3B 109.5 . .
C6 N3 H3C 109.5 . .
H3A N3 H3C 109.5 . .
H3B N3 H3C 109.5 . .
C5 N4 H4A 109.5 . .
C5 N4 H4B 109.5 . .
H4A N4 H4B 109.5 . .
C5 N4 H4C 109.4 . .
H4A N4 H4C 109.5 . .
H4B N4 H4C 109.5 . .
O8 C1 O14 125.8(6) . .
O8 C1 C7 117.6(5) . .
O14 C1 C7 116.6(5) . .
O11 C2 O24 127.3(6) . .
O11 C2 C6 118.2(5) . .
O24 C2 C6 114.5(5) . .
O21 C3 O22 125.2(6) . .
O21 C3 C5 118.4(6) . .
O22 C3 C5 116.4(6) . .
O4 C4 O19 124.7(6) . .
O4 C4 C8 118.9(5) . .
O19 C4 C8 116.4(5) . .
N4 C5 C3 111.8(6) . .
N4 C5 H5A 109.3 . .
C3 C5 H5A 109.3 . .
N4 C5 H5B 109.3 . .
C3 C5 H5B 109.3 . .
H5A C5 H5B 107.9 . .
N3 C6 C2 112.6(5) . .
N3 C6 H6A 109.1 . .
C2 C6 H6A 109.1 . .
N3 C6 H6B 109.1 . .
C2 C6 H6B 109.1 . .
H6A C6 H6B 107.8 . .
N1 C7 C1 111.9(5) . .
N1 C7 H7A 109.2 . .
C1 C7 H7A 109.2 . .
N1 C7 H7B 109.2 . .
C1 C7 H7B 109.2 . .
H7A C7 H7B 107.9 . .
N2 C8 C4 112.9(5) . .
N2 C8 H8A 109 . .
C4 C8 H8A 109 . .
N2 C8 H8B 109 . .
C4 C8 H8B 109 . .
H8A C8 H8B 107.8 . .
O27 N5 O26 120.7(7) . .
O27 N5 O25 120.8(6) . .
O26 N5 O25 118.4(6) . .

loop_
_geom_bond_atom_site_label_1
_geom_bond_atom_site_label_2
_geom_bond_distance
_geom_bond_site_symmetry_2
U1 O7 1.791(4) .
U1 O10 1.796(4) .
U1 O2 2.275(4) .
U1 O6 2.323(4) .
U1 O5 2.378(4) .
U1 O21 2.422(4) .
U1 O3 2.549(4) .
U1 U3 3.7988(4) .
U1 U5 3.8104(4) .
U1 U4 3.8727(3) .
U2 O12 1.792(4) .
U2 O20 1.799(4) .
U2 O9 2.223(4) 3_454
U2 O9 2.291(4) .
U2 O24 2.405(4) .
U2 O1 2.437(4) .
U2 O19 2.498(4) .
U2 U2 3.6250(5) 3_454
U2 U5 3.8335(3) .
U3 O18 1.780(4) .
U3 O23 1.785(4) .
U3 O6 2.252(4) 3
U3 O6 2.342(4) .
U3 O3 2.406(4) .
U3 O8 2.447(4) .
U3 O22 2.490(5) 3
U3 U3 3.7228(5) 3
U4 O17 1.780(5) .
U4 O13 1.799(4) .
U4 O2 2.219(4) .
U4 O11 2.379(4) .
U4 O1 2.418(4) .
U4 O3 2.421(4) .
U4 O14 2.449(4) .
U4 U5 3.8200(4) .
U5 O15 1.782(4) .
U5 O16 1.787(4) .
U5 O9 2.283(4) .
U5 O2 2.305(4) .
U5 O5 2.397(4) .
U5 O4 2.453(4) 3_454
U5 O1 2.523(4) .
O4 C4 1.243(7) .
O4 U5 2.453(4) 3_454
O6 U3 2.252(4) 3
O8 C1 1.242(7) .
O9 U2 2.223(4) 3_454
O11 C2 1.242(7) .
O14 C1 1.250(7) .
O19 C4 1.261(7) .
O21 C3 1.250(8) .
O22 C3 1.255(8) .
O22 U3 2.490(5) 3
O24 C2 1.244(7) .
O25 N5 1.246(8) .
O26 N5 1.245(8) .
O27 N5 1.227(8) .
OW12 OW13 1.49(2) .
N1 C7 1.472(8) .
N1 H1A 0.89 .
N1 H1B 0.89 .
N1 H1C 0.8901 .
N2 C8 1.472(8) .
N2 H2A 0.8899 .
N2 H2B 0.8898 .
N2 H2C 0.89 .
N3 C6 1.475(8) .
N3 H3A 0.8901 .
N3 H3B 0.89 .
N3 H3C 0.8901 .
N4 C5 1.479(10) .
N4 H4A 0.8899 .
N4 H4B 0.8901 .
N4 H4C 0.8899 .
C1 C7 1.501(9) .
C2 C6 1.495(8) .
C3 C5 1.516(9) .
C4 C8 1.503(9) .
C5 H5A 0.98 .
C5 H5B 0.98 .
C6 H6A 0.98 .
C6 H6B 0.98 .
C7 H7A 0.98 .
C7 H7B 0.98 .
C8 H8A 0.98 .
C8 H8B 0.98 .
